data_8105767
loop_
_publ_author_name
'Li, Guo-Qiang'
'Li, Yun-Yi'
'Zhao, Yi-Ting'
'Xu, Qing-Peng'
'Li, Yao-Lan'
'Wang, Guo-Cai'

_publ_section_title
;
 Isolation and crystal structure of
 4-((2-(methoxycarbonyl)phenyl)amino)-2-methyl-4-oxobutanoic acid from
 Delphinium Grandiflorum, C13H15N1O5
;
_journal_issue 3
_journal_name_full 'Zeitschrift f\"ur Kristallographie - New Crystal Structures'
_journal_page_first 521
_journal_page_last 522
_journal_paper_doi 10.1515/ncrs-2018-0517
_journal_volume 234
_journal_year 2019
_chemical_formula_moiety 'C13 H15 N O5'
_chemical_formula_sum 'C13 H15 N O5'
_chemical_formula_weight 265.26
_space_group_crystal_system triclinic
_space_group_IT_number 2
_space_group_name_Hall '-P 1'
_space_group_name_H-M_alt 'P -1'
_atom_sites_solution_hydrogens mixed
_atom_sites_solution_primary direct
_cell_angle_alpha 100.254(8)
_cell_angle_beta 100.036(8)
_cell_angle_gamma 94.760(8)
_cell_formula_units_Z 2
_cell_length_a 7.9457(7)
_cell_length_b 8.7190(9)
_cell_length_c 9.9964(10)
_cell_measurement_reflns_used 1834
_cell_measurement_temperature 298
_cell_measurement_theta_max 62.8300
_cell_measurement_theta_min 5.2030
_cell_volume 666.39(12)
_computing_cell_refinement
;
CrysAlisPro, Agilent Technologies,
Version 1.171.37.35 
;
_computing_data_collection
;
CrysAlisPro, Agilent Technologies,
Version 1.171.37.35
;
_computing_data_reduction
;
CrysAlisPro, Agilent Technologies,
Version 1.171.37.35
;
_computing_molecular_graphics 'Olex2 (Dolomanov et al., 2009)[1]'
_computing_publication_material 'Olex2 (Dolomanov et al., 2009)[1]'
_computing_structure_refinement 'ShelXL (Sheldrick, 2008)[2]'
_computing_structure_solution 'ShelXS (Sheldrick, 2008)[2]'
_diffrn_ambient_temperature 298
_diffrn_detector 'CCD plate'
_diffrn_detector_area_resol_mean 16.0288
_diffrn_detector_type Sapphire3
_diffrn_measured_fraction_theta_full 0.983
_diffrn_measured_fraction_theta_max 0.983
_diffrn_measurement_details
;
#__ type_ start__ end____ width___ exp.time_
  1 omega   16.00   90.00   1.0000    1.0000
omega____ theta____ kappa____ phi______ frames
    -       32.9934   57.0000  -60.0000 74

#__ type_ start__ end____ width___ exp.time_
  2 omega  107.00  133.00   1.0000    1.0000
omega____ theta____ kappa____ phi______ frames
    -       90.5000   30.0000 -180.0000 26

#__ type_ start__ end____ width___ exp.time_
  3 omega   68.00  137.00   1.0000    1.0000
omega____ theta____ kappa____ phi______ frames
    -       90.5000   45.0000 -180.0000 69

#__ type_ start__ end____ width___ exp.time_
  4 omega  100.00  125.00   1.0000    1.0000
omega____ theta____ kappa____ phi______ frames
    -       90.5000  111.0000  -30.0000 25

#__ type_ start__ end____ width___ exp.time_
  5 omega  120.00  158.00   1.0000    1.0000
omega____ theta____ kappa____ phi______ frames
    -       90.5000   61.0000   90.0000 38

#__ type_ start__ end____ width___ exp.time_
  6 omega  132.00  163.00   1.0000    1.0000
omega____ theta____ kappa____ phi______ frames
    -       90.5000   30.0000  120.0000 31

#__ type_ start__ end____ width___ exp.time_
  7 omega   84.00  152.00   1.0000    1.0000
omega____ theta____ kappa____ phi______ frames
    -       90.5000   15.0000   60.0000 68

#__ type_ start__ end____ width___ exp.time_
  8 omega   89.00  115.00   1.0000    1.0000
omega____ theta____ kappa____ phi______ frames
    -       90.5000  -93.0000  118.4536 26

#__ type_ start__ end____ width___ exp.time_
  9 omega   48.00   76.00   1.0000    1.0000
omega____ theta____ kappa____ phi______ frames
    -       90.5000  -45.0000  150.0000 28

#__ type_ start__ end____ width___ exp.time_
 10 omega   36.00   72.00   1.0000    1.0000
omega____ theta____ kappa____ phi______ frames
    -       90.5000  -93.0000  118.4536 36

#__ type_ start__ end____ width___ exp.time_
 11 omega   27.00   65.00   1.0000    1.0000
omega____ theta____ kappa____ phi______ frames
    -       90.5000  -30.0000   60.0000 38

#__ type_ start__ end____ width___ exp.time_
 12 omega   54.00   80.00   1.0000    1.0000
omega____ theta____ kappa____ phi______ frames
    -       90.5000   15.0000   60.0000 26

#__ type_ start__ end____ width___ exp.time_
 13 omega   62.00  108.00   1.0000    1.0000
omega____ theta____ kappa____ phi______ frames
    -       90.5000   30.0000  120.0000 46

#__ type_ start__ end____ width___ exp.time_
 14 omega   49.00   74.00   1.0000    1.0000
omega____ theta____ kappa____ phi______ frames
    -       90.5000  -45.0000  -30.0000 25

#__ type_ start__ end____ width___ exp.time_
 15 omega   45.00   84.00   1.0000    1.0000
omega____ theta____ kappa____ phi______ frames
    -       90.5000  -87.0000  -26.2857 39

#__ type_ start__ end____ width___ exp.time_
 16 omega   60.00   92.00   1.0000    1.0000
omega____ theta____ kappa____ phi______ frames
    -       90.5000 -116.0000  -99.0000 32

#__ type_ start__ end____ width___ exp.time_
 17 omega   84.00  112.00   1.0000    1.0000
omega____ theta____ kappa____ phi______ frames
    -       90.5000  -93.0000 -149.5167 28

#__ type_ start__ end____ width___ exp.time_
 18 omega   90.00  116.00   1.0000    1.0000
omega____ theta____ kappa____ phi______ frames
    -       90.5000  -88.0000 -159.1718 26

#__ type_ start__ end____ width___ exp.time_
 19 omega   32.00   65.00   1.0000    1.0000
omega____ theta____ kappa____ phi______ frames
    -       90.5000  -30.0000 -150.0000 33

#__ type_ start__ end____ width___ exp.time_
 20 omega   27.00   60.00   1.0000    1.0000
omega____ theta____ kappa____ phi______ frames
    -       90.5000  -77.0000 -180.0000 33

#__ type_ start__ end____ width___ exp.time_
 21 omega   31.00   56.00   1.0000    1.0000
omega____ theta____ kappa____ phi______ frames
    -       90.5000 -116.0000  -99.0000 25

#__ type_ start__ end____ width___ exp.time_
 22 omega   20.00  107.00   1.0000    1.0000
omega____ theta____ kappa____ phi______ frames
    -       90.5000  -93.0000  -42.6543 87

#__ type_ start__ end____ width___ exp.time_
 23 omega   29.00  120.00   1.0000    1.0000
omega____ theta____ kappa____ phi______ frames
    -       90.5000  -89.0000   57.0285 91

#__ type_ start__ end____ width___ exp.time_
 24 omega   30.00   56.00   1.0000    1.0000
omega____ theta____ kappa____ phi______ frames
    -       90.5000  -94.0000   90.0000 26

#__ type_ start__ end____ width___ exp.time_
 25 omega   11.00   75.00   1.0000    1.0000
omega____ theta____ kappa____ phi______ frames
    -       32.9934  -99.0000  150.0000 64

#__ type_ start__ end____ width___ exp.time_
 26 omega  -25.00    8.00   1.0000    1.0000
omega____ theta____ kappa____ phi______ frames
    -       32.9934  -99.0000  150.0000 33

#__ type_ start__ end____ width___ exp.time_
 27 omega   22.00   76.00   1.0000    1.0000
omega____ theta____ kappa____ phi______ frames
    -       90.5000  -45.0000  -60.0000 54

#__ type_ start__ end____ width___ exp.time_
 28 omega   26.00   68.00   1.0000    1.0000
omega____ theta____ kappa____ phi______ frames
    -       90.5000  -45.0000 -150.0000 42

#__ type_ start__ end____ width___ exp.time_
 29 omega   18.00  106.00   1.0000    1.0000
omega____ theta____ kappa____ phi______ frames
    -       32.9934   19.0000 -120.0000 88

#__ type_ start__ end____ width___ exp.time_
 30 omega  -94.00  -53.00   1.0000    1.0000
omega____ theta____ kappa____ phi______ frames
    -      -32.9934  178.0000  -60.0000 41

#__ type_ start__ end____ width___ exp.time_
 31 omega -109.00  -84.00   1.0000    1.0000
omega____ theta____ kappa____ phi______ frames
    -      -32.9934 -178.0000 -150.0000 25
;
_diffrn_measurement_device 'four-circle diffractometer'
_diffrn_measurement_device_type 'Gemini S ultra'
_diffrn_measurement_method '\w scans'
_diffrn_orient_matrix_UB_11 -0.0433980000
_diffrn_orient_matrix_UB_12 -0.1179904000
_diffrn_orient_matrix_UB_13 0.0903460000
_diffrn_orient_matrix_UB_21 -0.1086960000
_diffrn_orient_matrix_UB_22 -0.1106563000
_diffrn_orient_matrix_UB_23 -0.1291583000
_diffrn_orient_matrix_UB_31 0.1600475000
_diffrn_orient_matrix_UB_32 -0.0807908000
_diffrn_orient_matrix_UB_33 -0.0251029000
_diffrn_radiation_monochromator mirror
_diffrn_radiation_probe x-ray
_diffrn_radiation_type CuK\a
_diffrn_radiation_wavelength 1.54184
_diffrn_reflns_av_R_equivalents 0.0225
_diffrn_reflns_av_unetI/netI 0.0241
_diffrn_reflns_Laue_measured_fraction_full 0.983
_diffrn_reflns_Laue_measured_fraction_max 0.983
_diffrn_reflns_limit_h_max 9
_diffrn_reflns_limit_h_min -6
_diffrn_reflns_limit_k_max 9
_diffrn_reflns_limit_k_min -10
_diffrn_reflns_limit_l_max 11
_diffrn_reflns_limit_l_min -11
_diffrn_reflns_number 4205
_diffrn_reflns_point_group_measured_fraction_full 0.983
_diffrn_reflns_point_group_measured_fraction_max 0.983
_diffrn_reflns_theta_full 62.751
_diffrn_reflns_theta_max 62.751
_diffrn_reflns_theta_min 5.191
_diffrn_source 'sealed X-ray tube'
_diffrn_source_type 'Enhance Ultra (Cu) X-ray Source'
_exptl_absorpt_coefficient_mu 0.862
_exptl_absorpt_correction_T_max 1.00000
_exptl_absorpt_correction_T_min 0.84817
_exptl_absorpt_correction_type multi-scan
_exptl_absorpt_process_details
;
CrysAlisPro, Agilent Technologies,
Version 1.171.37.35 
Empirical absorption correction using spherical harmonics,
 implemented in SCALE3 ABSPACK scaling algorithm.
;
_exptl_crystal_colour 'clear light colourless'
_exptl_crystal_colour_lustre clear
_exptl_crystal_colour_modifier light
_exptl_crystal_colour_primary colourless
_exptl_crystal_density_diffrn 1.322
_exptl_crystal_description block
_exptl_crystal_F_000 280
_exptl_crystal_size_max 0.28
_exptl_crystal_size_mid 0.24
_exptl_crystal_size_min 0.24
_refine_diff_density_max 0.154
_refine_diff_density_min -0.148
_refine_diff_density_rms 0.032
_refine_ls_extinction_coef .
_refine_ls_extinction_method none
_refine_ls_goodness_of_fit_ref 1.046
_refine_ls_hydrogen_treatment mixed
_refine_ls_matrix_type full
_refine_ls_number_parameters 178
_refine_ls_number_reflns 2102
_refine_ls_number_restraints 0
_refine_ls_restrained_S_all 1.046
_refine_ls_R_factor_all 0.0514
_refine_ls_R_factor_gt 0.0453
_refine_ls_shift/su_max 0.000
_refine_ls_shift/su_mean 0.000
_refine_ls_structure_factor_coef Fsqd
_refine_ls_weighting_details 'w=1/[\s^2^(Fo^2^)+(0.0632P)^2^+0.1591P] where P=(Fo^2^+2Fc^2^)/3'
_refine_ls_weighting_scheme calc
_refine_ls_wR_factor_gt 0.1180
_refine_ls_wR_factor_ref 0.1243
_reflns_Friedel_coverage 0.000
_reflns_Friedel_fraction_full .
_reflns_Friedel_fraction_max .
_reflns_number_gt 1836
_reflns_number_total 2102
_reflns_threshold_expression 'I > 2\s(I)'
_cod_data_source_file suppl_ncrs-2018-0517_suppl.cif
_cod_data_source_block lgq-fyc-m-3
_cod_original_cell_volume 666.38(11)
_cod_database_code 8105767
_shelx_space_group_comment
;
The symmetry employed for this shelxl refinement is uniquely defined
by the following loop, which should always be used as a source of
symmetry information in preference to the above space-group names.
They are only intended as comments.
;
_reflns_odcompleteness_completeness 95.98
_reflns_odcompleteness_iscentric 1
_reflns_odcompleteness_theta 63.60
_olex2_refinement_description
;
1. Fixed Uiso
 At 1.2 times of:
  All C(H) groups, All C(H,H) groups, All N(H) groups
 At 1.5 times of:
  All C(H,H,H) groups
2.a Ternary CH refined with riding coordinates:
 C11(H11)
2.b Secondary CH2 refined with riding coordinates:
 C10(H10A,H10B)
2.c Aromatic/amide H refined with riding coordinates:
 N1(H1), C3(H3), C4(H4A), C5(H5), C6(H6)
2.d Idealised Me refined as rotating group:
 C8(H8A,H8B,H8C), C13(H13A,H13B,H13C)
;

loop_
_space_group_symop_operation_xyz
'x, y, z'
'-x, -y, -z'

loop_
_atom_site_label
_atom_site_type_symbol
_atom_site_fract_x
_atom_site_fract_y
_atom_site_fract_z
_atom_site_U_iso_or_equiv
_atom_site_adp_type
_atom_site_occupancy
_atom_site_site_symmetry_order
_atom_site_calc_flag
_atom_site_refinement_flags_posn
_atom_site_refinement_flags_adp
_atom_site_refinement_flags_occupancy
_atom_site_disorder_assembly
_atom_site_disorder_group
O1 O 0.2853(3) -0.0576(2) -0.36828(15) 0.0879(6) Uani 1 1 d . . . . .
O2 O 0.1968(2) 0.13506(19) -0.23470(15) 0.0832(5) Uani 1 1 d . . . . .
O3 O 0.1965(3) 0.13901(18) 0.25536(14) 0.0884(6) Uani 1 1 d . . . . .
O4 O 0.27762(19) 0.46201(19) 0.51114(14) 0.0700(4) Uani 1 1 d . . . . .
H4 H 0.394(5) 0.484(5) 0.563(4) 0.161(14) Uiso 1 1 d . . . . .
O5 O 0.40732(17) 0.49284(18) 0.33690(14) 0.0664(4) Uani 1 1 d . . . . .
N1 N 0.19438(18) 0.11165(15) 0.02634(14) 0.0452(4) Uani 1 1 d . . . . .
H1 H 0.1655 0.1568 -0.0427 0.054 Uiso 1 1 calc R . . . .
C1 C 0.2869(2) -0.0849(2) -0.14020(17) 0.0448(4) Uani 1 1 d . . . . .
C2 C 0.26012(19) -0.03218(18) -0.00531(17) 0.0412(4) Uani 1 1 d . . . . .
C3 C 0.3020(2) -0.1243(2) 0.09368(18) 0.0490(4) Uani 1 1 d . . . . .
H3 H 0.2846 -0.0914 0.1834 0.059 Uiso 1 1 calc R . . . .
C4 C 0.3691(2) -0.2636(2) 0.0594(2) 0.0544(5) Uani 1 1 d . . . . .
H4A H 0.3974 -0.3232 0.1267 0.065 Uiso 1 1 calc R . . . .
C5 C 0.3946(2) -0.3157(2) -0.0724(2) 0.0579(5) Uani 1 1 d . . . . .
H5 H 0.4390 -0.4103 -0.0947 0.070 Uiso 1 1 calc R . . . .
C6 C 0.3538(2) -0.2266(2) -0.1711(2) 0.0542(5) Uani 1 1 d . . . . .
H6 H 0.3713 -0.2618 -0.2605 0.065 Uiso 1 1 calc R . . . .
C7 C 0.2502(2) 0.0096(2) -0.24936(19) 0.0539(5) Uani 1 1 d . . . . .
C8 C 0.2589(5) 0.0282(4) -0.4805(3) 0.1086(11) Uani 1 1 d . . . . .
H8A H 0.2872 -0.0323 -0.5619 0.163 Uiso 1 1 calc GR . . . .
H8B H 0.3313 0.1266 -0.4542 0.163 Uiso 1 1 calc GR . . . .
H8C H 0.1406 0.0471 -0.4996 0.163 Uiso 1 1 calc GR . . . .
C9 C 0.1701(2) 0.1891(2) 0.14937(17) 0.0473(4) Uani 1 1 d . . . . .
C10 C 0.1076(2) 0.3475(2) 0.14634(18) 0.0488(4) Uani 1 1 d . . . . .
H10A H -0.0062 0.3335 0.0885 0.059 Uiso 1 1 calc R . . . .
H10B H 0.1842 0.4096 0.1054 0.059 Uiso 1 1 calc R . . . .
C11 C 0.1002(2) 0.4355(2) 0.29040(19) 0.0506(4) Uani 1 1 d . . . . .
H11 H 0.0240 0.3710 0.3312 0.061 Uiso 1 1 calc R . . . .
C12 C 0.2758(2) 0.4640(2) 0.38131(18) 0.0503(4) Uani 1 1 d . . . . .
C13 C 0.0291(3) 0.5926(2) 0.2852(2) 0.0688(6) Uani 1 1 d . . . . .
H13A H 0.1050 0.6587 0.2488 0.103 Uiso 1 1 calc GR . . . .
H13B H 0.0205 0.6428 0.3770 0.103 Uiso 1 1 calc GR . . . .
H13C H -0.0828 0.5747 0.2266 0.103 Uiso 1 1 calc GR . . . .

loop_
_atom_site_aniso_label
_atom_site_aniso_U_11
_atom_site_aniso_U_22
_atom_site_aniso_U_33
_atom_site_aniso_U_23
_atom_site_aniso_U_13
_atom_site_aniso_U_12
O1 0.1440(15) 0.0907(12) 0.0459(8) 0.0252(8) 0.0343(9) 0.0510(11)
O2 0.1339(14) 0.0775(11) 0.0559(9) 0.0313(8) 0.0280(9) 0.0544(10)
O3 0.1639(17) 0.0712(10) 0.0430(8) 0.0202(7) 0.0270(9) 0.0525(10)
O4 0.0658(9) 0.0972(11) 0.0431(8) 0.0048(7) 0.0115(6) 0.0044(8)
O5 0.0573(8) 0.0918(11) 0.0467(8) 0.0080(7) 0.0091(6) 0.0030(7)
N1 0.0572(8) 0.0414(8) 0.0377(8) 0.0104(6) 0.0056(6) 0.0116(6)
C1 0.0455(9) 0.0456(9) 0.0434(9) 0.0103(7) 0.0062(7) 0.0070(7)
C2 0.0409(8) 0.0385(8) 0.0427(9) 0.0091(7) 0.0031(7) 0.0036(6)
C3 0.0579(10) 0.0459(10) 0.0436(10) 0.0126(8) 0.0067(8) 0.0064(8)
C4 0.0591(11) 0.0478(10) 0.0593(12) 0.0221(9) 0.0055(9) 0.0104(8)
C5 0.0622(11) 0.0461(10) 0.0701(13) 0.0151(9) 0.0154(9) 0.0194(8)
C6 0.0603(11) 0.0529(11) 0.0520(11) 0.0085(8) 0.0149(8) 0.0159(8)
C7 0.0639(11) 0.0583(11) 0.0431(10) 0.0142(8) 0.0110(8) 0.0169(9)
C8 0.167(3) 0.128(2) 0.0548(15) 0.0460(15) 0.0402(17) 0.056(2)
C9 0.0556(10) 0.0445(9) 0.0401(9) 0.0077(7) 0.0049(7) 0.0064(7)
C10 0.0538(10) 0.0449(10) 0.0449(10) 0.0075(7) 0.0021(8) 0.0085(8)
C11 0.0534(10) 0.0479(10) 0.0504(10) 0.0067(8) 0.0110(8) 0.0098(8)
C12 0.0586(11) 0.0473(10) 0.0432(10) -0.0002(8) 0.0128(8) 0.0088(8)
C13 0.0756(13) 0.0560(12) 0.0781(15) 0.0089(10) 0.0214(11) 0.0218(10)

loop_
_atom_type_symbol
_atom_type_description
_atom_type_scat_dispersion_real
_atom_type_scat_dispersion_imag
_atom_type_scat_source
C C 0.0181 0.0091 'International Tables Vol C Tables 4.2.6.8 and 6.1.1.4'
H H 0.0000 0.0000 'International Tables Vol C Tables 4.2.6.8 and 6.1.1.4'
N N 0.0311 0.0180 'International Tables Vol C Tables 4.2.6.8 and 6.1.1.4'
O O 0.0492 0.0322 'International Tables Vol C Tables 4.2.6.8 and 6.1.1.4'

loop_
_geom_angle_atom_site_label_1
_geom_angle_atom_site_label_2
_geom_angle_atom_site_label_3
_geom_angle
_geom_angle_site_symmetry_1
_geom_angle_site_symmetry_3
C7 O1 C8 116.81(18) . .
C9 N1 C2 129.23(14) . .
C2 C1 C7 121.39(15) . .
C6 C1 C2 119.22(15) . .
C6 C1 C7 119.37(16) . .
C1 C2 N1 119.28(14) . .
C3 C2 N1 122.11(15) . .
C3 C2 C1 118.61(15) . .
C4 C3 C2 120.48(17) . .
C5 C4 C3 121.02(16) . .
C4 C5 C6 119.24(17) . .
C5 C6 C1 121.42(18) . .
O1 C7 C1 112.66(16) . .
O2 C7 O1 121.66(17) . .
O2 C7 C1 125.67(17) . .
O3 C9 N1 123.93(16) . .
O3 C9 C10 121.44(16) . .
N1 C9 C10 114.63(14) . .
C9 C10 C11 111.95(14) . .
C10 C11 C13 111.42(16) . .
C12 C11 C10 110.54(14) . .
C12 C11 C13 109.30(15) . .
O4 C12 C11 115.01(16) . .
O5 C12 O4 122.58(17) . .
O5 C12 C11 122.36(16) . .

loop_
_geom_bond_atom_site_label_1
_geom_bond_atom_site_label_2
_geom_bond_distance
_geom_bond_site_symmetry_2
O1 C7 1.315(2) .
O1 C8 1.451(3) .
O2 C7 1.199(2) .
O3 C9 1.208(2) .
O4 C12 1.299(2) .
O5 C12 1.229(2) .
N1 C2 1.404(2) .
N1 C9 1.347(2) .
C1 C2 1.404(2) .
C1 C6 1.391(2) .
C1 C7 1.485(2) .
C2 C3 1.395(2) .
C3 C4 1.378(3) .
C4 C5 1.370(3) .
C5 C6 1.373(3) .
C9 C10 1.510(2) .
C10 C11 1.520(2) .
C11 C12 1.502(3) .
C11 C13 1.530(3) .
